data_7249904
loop_
_publ_author_name
'Topi&#x107;, Edi'
'Sarjanovi&#x107;, Josipa'
'Musija, Danijela'
'Mandari&#x107;, Mirna'
'Hrenar, Tomica'
'Pisk, Jana'
'Vrdoljak, Vi&#x161;nja'

_publ_section_title
;
 High-valent oxovanadium metallosupramolecular species as catalysts for
 the oxidation of benzyl alcohol derivatives.
;
_journal_issue 5
_journal_name_full 'RSC advances'
_journal_page_first 3547
_journal_page_last 3561
_journal_paper_doi 10.1039/d4ra09073j
_journal_volume 15
_journal_year 2025
_chemical_formula_moiety 'C17 H18 N3 O4 V'
_chemical_formula_sum 'C17 H18 N3 O4 V'
_chemical_formula_weight 379.28
_chemical_name_systematic '[N'-(2-oxobenzylidene)isonicotinoylhydrazonato](n-butoxo)oxovanadium(v)'
_space_group_crystal_system orthorhombic
_space_group_IT_number 61
_space_group_name_Hall '-P 2ac 2ab'
_space_group_name_H-M_alt 'P b c a'
_atom_sites_solution_hydrogens geom
_audit_creation_date 2024-02-05
_audit_creation_method
;
Olex2 1.5
(compiled 2023.08.24 svn.re1ec1418 for OlexSys, GUI svn.r6817)
;
_audit_update_record
;
2024-07-03 deposited with the CCDC.	2025-01-30 downloaded from the CCDC.
;
_cell_angle_alpha 90
_cell_angle_beta 90
_cell_angle_gamma 90
_cell_formula_units_Z 8
_cell_length_a 12.5068(2)
_cell_length_b 11.70940(10)
_cell_length_c 23.1275(3)
_cell_measurement_reflns_used 11889
_cell_measurement_temperature 169.99(10)
_cell_measurement_theta_max 77.5380
_cell_measurement_theta_min 3.8310
_cell_volume 3386.96(8)
_computing_cell_refinement 'CrysAlisPro 1.171.41.92a (Rigaku OD, 2020)'
_computing_data_collection 'CrysAlisPro 1.171.41.92a (Rigaku OD, 2020)'
_computing_data_reduction 'CrysAlisPro 1.171.41.92a (Rigaku OD, 2020)'
_computing_molecular_graphics 'Olex2 1.5 (Dolomanov et al., 2009)'
_computing_publication_material 'Olex2 1.5 (Dolomanov et al., 2009)'
_computing_structure_refinement 'SHELXL 2018/3 (Sheldrick, 2015)'
_computing_structure_solution 'SHELXT 2018/2 (Sheldrick, 2018)'
_diffrn_ambient_temperature 170.15
_diffrn_detector_area_resol_mean 10.0000
_diffrn_detector_type HyPix
_diffrn_measured_fraction_theta_full 1.000
_diffrn_measured_fraction_theta_max 0.995
_diffrn_measurement_details
;
List of Runs (angles in degrees, time in seconds):

  # Type    Start    End  Width  t~exp~   \w     \q     \k     \f   Frames
#--------------------------------------------------------------------------
  1  \w    -32.00  18.00   0.50    1.27    --  -46.91  50.00 -95.00  100
  2  \w    -42.00 -13.00   0.50    5.00    --  -86.25 113.00 133.00   58
  3  \w   -136.00-110.00   0.50    5.00    --  -86.25 -73.00 -74.00   52
  4  \w    -56.00 -31.00   0.50    5.00    --  -86.25  50.00 -95.00   50
  5  \w     97.00 133.00   0.50    5.00    --  107.75  50.00 -95.00   72
  6  \w    130.00 156.00   0.50    5.00    --  107.75 113.00 133.00   52
  7  \w     40.00  65.00   0.50    5.00    --  107.75 -73.00 -74.00   50
  8  \w   -119.00 -93.00   0.50    1.27    --  -46.91-125.00-120.00   52
  9  \w    -24.00  26.00   0.50    1.27    --  -46.91  19.00  60.00  100
 10  \w   -111.00 -84.00   0.50    1.27    --  -46.91-125.00-150.00   54
 11  \w   -106.00 -73.00   0.50    1.27    --  -46.91-125.00-180.00   66
 12  \w    111.00 137.00   0.50    5.00    --  107.75 125.00   0.00   52
 13  \w     37.00  63.00   0.50    5.00    --  107.75 -61.00-180.00   52
 14  \w     98.00 124.00   0.50    5.00    --  107.75  77.00 -90.00   52
 15  \w     36.00  88.00   0.50    5.00    --  107.75 -95.00  90.00  104
 16  \w     95.00 177.00   0.50    5.00    --  107.75  30.00-150.00  164
 17  \w     41.00  74.00   0.50    5.00    --  107.75-125.00  60.00   66
 18  \w    148.00 174.00   0.50    5.00    --  107.75 125.00  60.00   52
 19  \w    148.00 174.00   0.50    5.00    --  107.75  77.00 -90.00   52
 20  \w    106.00 134.00   0.50    5.00    --  107.75  45.00 -30.00   56
 21  \w    137.00 177.00   0.50    5.00    --  107.75  45.00 -30.00   80
 22  \w    153.00 178.00   0.50    5.00    --  107.75  30.00 120.00   50
 23  \w    145.00 174.00   0.50    5.00    --  107.75  45.00 -60.00   58
 24  \w    108.00 146.00   0.50    5.00    --  107.75  30.00 120.00   76
 25  \w     38.00  64.00   0.50    5.00    --  107.75 -95.00 -60.00   52
 26  \w     35.00  66.00   0.50    5.00    --  107.75 -61.00 -30.00   62
 27  \w     99.00 124.00   0.50    5.00    --  107.75  45.00 -60.00   50
 28  \w     67.00 105.00   0.50    5.00    --  107.75 -77.00 -60.00   76
 29  \w     38.00  85.00   0.50    5.00    --  107.75 -95.00  60.00   94
 30  \w     53.00  79.00   0.50    5.00    --  107.75 -77.00  30.00   52
 31  \w     35.00  71.00   0.50    5.00    --  107.75 -61.00 120.00   72
 32  \w    105.00 146.00   0.50    5.00    --  107.75  45.00  30.00   82
 33  \w     42.00  68.00   0.50    5.00    --  107.75 -61.00  90.00   52
;
_diffrn_measurement_device 'four-circle diffractometer'
_diffrn_measurement_device_type 'XtaLAB Synergy, Dualflex, HyPix'
_diffrn_measurement_method '\w scans'
_diffrn_radiation_type CuK\a
_diffrn_radiation_wavelength 1.54184
_diffrn_reflns_av_R_equivalents 0.0379
_diffrn_reflns_av_unetI/netI 0.0282
_diffrn_reflns_Laue_measured_fraction_full 1.000
_diffrn_reflns_Laue_measured_fraction_max 0.995
_diffrn_reflns_limit_h_max 14
_diffrn_reflns_limit_h_min -15
_diffrn_reflns_limit_k_max 14
_diffrn_reflns_limit_k_min -14
_diffrn_reflns_limit_l_max 29
_diffrn_reflns_limit_l_min -29
_diffrn_reflns_number 24059
_diffrn_reflns_point_group_measured_fraction_full 1.000
_diffrn_reflns_point_group_measured_fraction_max 0.995
_diffrn_reflns_theta_full 67.684
_diffrn_reflns_theta_max 77.813
_diffrn_reflns_theta_min 3.823
_exptl_absorpt_coefficient_mu 5.143
_exptl_absorpt_correction_T_max 0.878
_exptl_absorpt_correction_T_min 0.508
_exptl_absorpt_correction_type gaussian
_exptl_absorpt_process_details
;
CrysAlisPro 1.171.41.92a (Rigaku Oxford Diffraction, 2020)
Numerical absorption correction based on gaussian integration over
a multifaceted crystal model
Empirical absorption correction using spherical harmonics,
implemented in SCALE3 ABSPACK scaling algorithm.
;
_exptl_crystal_colour orange
_exptl_crystal_colour_primary orange
_exptl_crystal_density_diffrn 1.488
_exptl_crystal_description irregular
_exptl_crystal_F_000 1568
_exptl_crystal_size_max 0.195
_exptl_crystal_size_mid 0.078
_exptl_crystal_size_min 0.042
_refine_diff_density_max 1.317
_refine_diff_density_min -0.558
_refine_diff_density_rms 0.073
_refine_ls_extinction_method none
_refine_ls_goodness_of_fit_ref 1.077
_refine_ls_hydrogen_treatment constr
_refine_ls_matrix_type full
_refine_ls_number_parameters 227
_refine_ls_number_reflns 3604
_refine_ls_number_restraints 0
_refine_ls_restrained_S_all 1.077
_refine_ls_R_factor_all 0.0513
_refine_ls_R_factor_gt 0.0476
_refine_ls_shift/su_max 0.001
_refine_ls_shift/su_mean 0.000
_refine_ls_structure_factor_coef Fsqd
_refine_ls_weighting_details 'w=1/[\s^2^(Fo^2^)+(0.0704P)^2^+3.7488P] where P=(Fo^2^+2Fc^2^)/3'
_refine_ls_weighting_scheme calc
_refine_ls_wR_factor_gt 0.1293
_refine_ls_wR_factor_ref 0.1330
_reflns_Friedel_coverage 0.000
_reflns_number_gt 3295
_reflns_number_total 3604
_reflns_threshold_expression 'I > 2\s(I)'
_cod_data_source_file d4ra09073j2.cif
_cod_data_source_block exp_3517
_cod_database_code 7249904
_shelx_shelxl_version_number 2018/3
_shelx_space_group_comment
;
The symmetry employed for this shelxl refinement is uniquely defined
by the following loop, which should always be used as a source of
symmetry information in preference to the above space-group names.
They are only intended as comments.
;
_shelx_estimated_absorpt_t_max 0.813
_shelx_estimated_absorpt_t_min 0.434
_olex2_refinement_description
;
1. Fixed Uiso
 At 1.2 times of:
  All C(H) groups, All C(H,H) groups
 At 1.5 times of:
  All C(H,H,H) groups
2.a Secondary CH2 refined with riding coordinates:
 C14(H14A,H14B), C16(H16A,H16B), C15(H15A,H15B)
2.b Aromatic/amide H refined with riding coordinates:
 C6(H6), C7(H7), C5(H5), C3(H3), C4(H4), C13(H13), C10(H10), C11(H11), C12(H12)
2.c Idealised Me refined as rotating group:
 C17(H17A,H17B,H17C)
;
_olex2_submission_special_instructions 'No special instructions were received'
_oxdiff_exptl_absorpt_empirical_details
;
Empirical correction (ABSPACK) includes:
- Absorption correction using spherical harmonics
- Frame scaling
;

loop_
_space_group_symop_operation_xyz
'x, y, z'
'-x+1/2, -y, z+1/2'
'-x, y+1/2, -z+1/2'
'x+1/2, -y+1/2, -z'
'-x, -y, -z'
'x-1/2, y, -z-1/2'
'x, -y-1/2, z-1/2'
'-x-1/2, y-1/2, z'

loop_
_atom_site_label
_atom_site_type_symbol
_atom_site_fract_x
_atom_site_fract_y
_atom_site_fract_z
_atom_site_U_iso_or_equiv
_atom_site_adp_type
_atom_site_occupancy
_atom_site_site_symmetry_order
_atom_site_calc_flag
_atom_site_refinement_flags_posn
_atom_site_refinement_flags_adp
_atom_site_refinement_flags_occupancy
_atom_site_disorder_assembly
_atom_site_disorder_group
V1 V 0.45708(3) 0.35438(3) 0.69152(2) 0.02428(15) Uani 1 1 d . . . . .
O1 O 0.57735(14) 0.46146(14) 0.70099(7) 0.0263(3) Uani 1 1 d . . . . .
O2 O 0.38773(14) 0.23441(15) 0.65526(7) 0.0302(4) Uani 1 1 d . . . . .
O4 O 0.47119(14) 0.30924(15) 0.76393(7) 0.0311(4) Uani 1 1 d . . . . .
N2 N 0.50445(15) 0.40043(15) 0.60613(8) 0.0221(4) Uani 1 1 d . . . . .
N1 N 0.58813(15) 0.47912(16) 0.60193(8) 0.0234(4) Uani 1 1 d . . . . .
O3 O 0.36371(16) 0.44622(17) 0.69458(9) 0.0398(5) Uani 1 1 d . . . . .
N3 N 0.88767(15) 0.72605(16) 0.67791(8) 0.0244(4) Uani 1 1 d . . . . .
C2 C 0.71112(17) 0.58248(18) 0.66236(10) 0.0221(4) Uani 1 1 d . . . . .
C1 C 0.61922(17) 0.50352(18) 0.65454(10) 0.0230(4) Uani 1 1 d . . . . .
C6 C 0.78187(19) 0.60435(19) 0.61697(10) 0.0248(5) Uani 1 1 d . . . . .
H6 H 0.770688 0.571380 0.579932 0.030 Uiso 1 1 calc R U . . .
C7 C 0.46310(17) 0.36545(19) 0.55825(10) 0.0232(5) Uani 1 1 d . . . . .
H7 H 0.488917 0.397904 0.523285 0.028 Uiso 1 1 calc R U . . .
C8 C 0.38017(17) 0.28021(19) 0.55434(10) 0.0249(5) Uani 1 1 d . . . . .
C5 C 0.86821(19) 0.6747(2) 0.62699(10) 0.0258(5) Uani 1 1 d . . . . .
H5 H 0.916819 0.687716 0.596123 0.031 Uiso 1 1 calc R U . . .
C9 C 0.34453(18) 0.21877(19) 0.60321(11) 0.0269(5) Uani 1 1 d . . . . .
C3 C 0.7314(2) 0.6328(2) 0.71566(11) 0.0286(5) Uani 1 1 d . . . . .
H3 H 0.686058 0.618238 0.747777 0.034 Uiso 1 1 calc R U . . .
C4 C 0.8191(2) 0.7046(2) 0.72115(10) 0.0291(5) Uani 1 1 d . . . . .
H4 H 0.831271 0.740324 0.757437 0.035 Uiso 1 1 calc R U . . .
C13 C 0.33782(19) 0.2537(2) 0.49963(11) 0.0303(5) Uani 1 1 d . . . . .
H13 H 0.362508 0.293982 0.466572 0.036 Uiso 1 1 calc R U . . .
C10 C 0.2656(2) 0.1348(2) 0.59631(13) 0.0343(6) Uani 1 1 d . . . . .
H10 H 0.239523 0.094049 0.628913 0.041 Uiso 1 1 calc R U . . .
C11 C 0.2259(2) 0.1118(2) 0.54174(14) 0.0388(6) Uani 1 1 d . . . . .
H11 H 0.172890 0.054337 0.537392 0.047 Uiso 1 1 calc R U . . .
C12 C 0.2611(2) 0.1701(2) 0.49318(12) 0.0363(6) Uani 1 1 d . . . . .
H12 H 0.232744 0.152848 0.456085 0.044 Uiso 1 1 calc R U . . .
C14 C 0.4457(3) 0.3705(4) 0.81498(14) 0.0526(9) Uani 1 1 d . . . . .
H14A H 0.373801 0.347852 0.828767 0.063 Uiso 1 1 calc R U . . .
H14B H 0.444469 0.453423 0.806615 0.063 Uiso 1 1 calc R U . . .
C16 C 0.5153(3) 0.4254(3) 0.91290(14) 0.0479(7) Uani 1 1 d . . . . .
H16A H 0.536177 0.504133 0.902200 0.057 Uiso 1 1 calc R U . . .
H16B H 0.440091 0.426348 0.926246 0.057 Uiso 1 1 calc R U . . .
C17 C 0.5858(3) 0.3816(3) 0.95906(18) 0.0562(9) Uani 1 1 d . . . . .
H17A H 0.660545 0.387460 0.946626 0.084 Uiso 1 1 calc R U . . .
H17B H 0.568404 0.301523 0.966928 0.084 Uiso 1 1 calc R U . . .
H17C H 0.575376 0.426860 0.994259 0.084 Uiso 1 1 calc R U . . .
C15 C 0.5274(4) 0.3459(4) 0.86111(18) 0.0636(10) Uani 1 1 d . . . . .
H15A H 0.599967 0.354733 0.844632 0.076 Uiso 1 1 calc R U . . .
H15B H 0.519496 0.265782 0.874137 0.076 Uiso 1 1 calc R U . . .

loop_
_atom_site_aniso_label
_atom_site_aniso_U_11
_atom_site_aniso_U_22
_atom_site_aniso_U_33
_atom_site_aniso_U_23
_atom_site_aniso_U_13
_atom_site_aniso_U_12
V1 0.0226(2) 0.0235(2) 0.0267(2) -0.00003(14) 0.00498(14) -0.00171(14)
O1 0.0283(8) 0.0253(8) 0.0254(8) -0.0012(6) 0.0033(6) -0.0056(7)
O2 0.0306(9) 0.0292(8) 0.0310(8) 0.0045(7) -0.0008(7) -0.0076(7)
O4 0.0357(9) 0.0325(9) 0.0252(8) -0.0017(7) 0.0065(7) -0.0042(7)
N2 0.0201(9) 0.0184(8) 0.0278(9) 0.0020(7) 0.0017(7) -0.0004(7)
N1 0.0219(9) 0.0209(9) 0.0276(9) 0.0011(7) 0.0010(7) -0.0036(7)
O3 0.0313(10) 0.0381(10) 0.0500(12) 0.0017(8) 0.0080(8) 0.0051(8)
N3 0.0247(9) 0.0220(9) 0.0265(9) 0.0001(7) -0.0008(7) -0.0018(7)
C2 0.0228(10) 0.0175(9) 0.0260(10) 0.0009(8) -0.0006(8) 0.0023(8)
C1 0.0203(10) 0.0199(10) 0.0287(11) 0.0004(8) 0.0029(8) 0.0026(8)
C6 0.0274(11) 0.0227(10) 0.0242(10) -0.0020(8) 0.0002(8) -0.0016(8)
C7 0.0211(11) 0.0218(10) 0.0267(11) 0.0010(8) -0.0007(8) 0.0021(8)
C8 0.0200(10) 0.0223(10) 0.0323(12) -0.0013(9) -0.0013(8) 0.0028(8)
C5 0.0269(11) 0.0252(11) 0.0252(11) -0.0005(9) 0.0016(9) -0.0028(9)
C9 0.0224(11) 0.0233(10) 0.0351(12) -0.0006(9) -0.0017(9) 0.0017(8)
C3 0.0290(12) 0.0296(11) 0.0271(11) -0.0029(9) 0.0034(9) -0.0039(9)
C4 0.0321(12) 0.0296(11) 0.0257(11) -0.0054(9) 0.0005(9) -0.0037(10)
C13 0.0272(12) 0.0287(11) 0.0350(12) -0.0021(9) -0.0043(9) 0.0021(9)
C10 0.0278(13) 0.0279(12) 0.0472(15) 0.0037(11) -0.0028(11) -0.0045(9)
C11 0.0301(13) 0.0265(12) 0.0598(18) -0.0022(12) -0.0102(12) -0.0059(10)
C12 0.0329(13) 0.0339(12) 0.0421(14) -0.0063(11) -0.0114(11) -0.0009(11)
C14 0.060(2) 0.065(2) 0.0336(15) -0.0179(14) 0.0103(13) 0.0000(16)
C16 0.0414(15) 0.062(2) 0.0407(15) -0.0055(14) -0.0021(13) 0.0021(14)
C17 0.0473(18) 0.0503(18) 0.071(2) 0.0088(17) 0.0002(17) 0.0116(15)
C15 0.071(3) 0.068(2) 0.051(2) 0.0032(17) 0.0019(18) 0.0167(19)

loop_
_atom_type_symbol
_atom_type_description
_atom_type_scat_dispersion_real
_atom_type_scat_dispersion_imag
_atom_type_scat_source
C C 0.0181 0.0091 'International Tables Vol C Tables 4.2.6.8 and 6.1.1.4'
H H 0.0000 0.0000 'International Tables Vol C Tables 4.2.6.8 and 6.1.1.4'
N N 0.0311 0.0180 'International Tables Vol C Tables 4.2.6.8 and 6.1.1.4'
O O 0.0492 0.0322 'International Tables Vol C Tables 4.2.6.8 and 6.1.1.4'
V V 0.0687 2.1097 'International Tables Vol C Tables 4.2.6.8 and 6.1.1.4'

loop_
_exptl_crystal_face_index_h
_exptl_crystal_face_index_k
_exptl_crystal_face_index_l
_exptl_crystal_face_perp_dist
0 0 -1 0.0192
0 0 1 0.0232
-1 0 0 0.0392
1 0 0 0.0392
1 2 -1 0.0731
-4 6 -3 0.0477
-5 -5 3 0.0734
3 -7 4 0.0995

loop_
_geom_angle_atom_site_label_1
_geom_angle_atom_site_label_2
_geom_angle_atom_site_label_3
_geom_angle
_geom_angle_site_symmetry_1
_geom_angle_site_symmetry_3
_geom_angle_publ_flag
O1 V1 N2 74.32(7) . . ?
O1 V1 N3 78.56(7) . 8_755 ?
O2 V1 O1 152.95(7) . . ?
O2 V1 N2 84.40(7) . . ?
O2 V1 N3 81.33(7) . 8_755 ?
O4 V1 O1 90.51(8) . . ?
O4 V1 O2 104.44(8) . . ?
O4 V1 N2 158.01(8) . . ?
O4 V1 N3 81.98(8) . 8_755 ?
N2 V1 N3 79.50(7) . 8_755 ?
O3 V1 O1 97.21(9) . . ?
O3 V1 O2 100.91(10) . . ?
O3 V1 O4 103.53(10) . . ?
O3 V1 N2 94.26(9) . . ?
O3 V1 N3 173.18(9) . 8_755 ?
C1 O1 V1 117.35(15) . . ?
C9 O2 V1 134.71(15) . . ?
C14 O4 V1 128.0(2) . . ?
N1 N2 V1 116.06(14) . . ?
C7 N2 V1 127.17(16) . . ?
C7 N2 N1 116.75(19) . . ?
C1 N1 N2 107.56(18) . . ?
C5 N3 V1 121.66(15) . 8_765 ?
C4 N3 V1 121.36(15) . 8_765 ?
C4 N3 C5 117.0(2) . . ?
C6 C2 C1 120.8(2) . . ?
C3 C2 C1 120.9(2) . . ?
C3 C2 C6 118.3(2) . . ?
O1 C1 N1 124.7(2) . . ?
O1 C1 C2 116.7(2) . . ?
N1 C1 C2 118.60(19) . . ?
C2 C6 H6 120.7 . . ?
C5 C6 C2 118.7(2) . . ?
C5 C6 H6 120.7 . . ?
N2 C7 H7 117.9 . . ?
N2 C7 C8 124.2(2) . . ?
C8 C7 H7 117.9 . . ?
C9 C8 C7 122.0(2) . . ?
C13 C8 C7 118.7(2) . . ?
C13 C8 C9 119.3(2) . . ?
N3 C5 C6 123.8(2) . . ?
N3 C5 H5 118.1 . . ?
C6 C5 H5 118.1 . . ?
O2 C9 C8 121.7(2) . . ?
O2 C9 C10 119.0(2) . . ?
C10 C9 C8 119.2(2) . . ?
C2 C3 H3 120.6 . . ?
C4 C3 C2 118.8(2) . . ?
C4 C3 H3 120.6 . . ?
N3 C4 C3 123.4(2) . . ?
N3 C4 H4 118.3 . . ?
C3 C4 H4 118.3 . . ?
C8 C13 H13 119.5 . . ?
C12 C13 C8 121.1(2) . . ?
C12 C13 H13 119.5 . . ?
C9 C10 H10 120.2 . . ?
C11 C10 C9 119.5(3) . . ?
C11 C10 H10 120.2 . . ?
C10 C11 H11 119.0 . . ?
C10 C11 C12 122.0(2) . . ?
C12 C11 H11 119.0 . . ?
C13 C12 C11 118.9(2) . . ?
C13 C12 H12 120.6 . . ?
C11 C12 H12 120.6 . . ?
O4 C14 H14A 109.7 . . ?
O4 C14 H14B 109.7 . . ?
O4 C14 C15 109.9(3) . . ?
H14A C14 H14B 108.2 . . ?
C15 C14 H14A 109.7 . . ?
C15 C14 H14B 109.7 . . ?
H16A C16 H16B 108.5 . . ?
C17 C16 H16A 110.3 . . ?
C17 C16 H16B 110.3 . . ?
C17 C16 C15 107.3(3) . . ?
C15 C16 H16A 110.3 . . ?
C15 C16 H16B 110.3 . . ?
C16 C17 H17A 109.5 . . ?
C16 C17 H17B 109.5 . . ?
C16 C17 H17C 109.5 . . ?
H17A C17 H17B 109.5 . . ?
H17A C17 H17C 109.5 . . ?
H17B C17 H17C 109.5 . . ?
C14 C15 C16 111.9(3) . . ?
C14 C15 H15A 109.2 . . ?
C14 C15 H15B 109.2 . . ?
C16 C15 H15A 109.2 . . ?
C16 C15 H15B 109.2 . . ?
H15A C15 H15B 107.9 . . ?

loop_
_geom_bond_atom_site_label_1
_geom_bond_atom_site_label_2
_geom_bond_distance
_geom_bond_site_symmetry_2
_geom_bond_publ_flag
V1 O1 1.9704(17) . ?
V1 O2 1.8519(18) . ?
V1 O4 1.7648(18) . ?
V1 N2 2.1311(19) . ?
V1 O3 1.589(2) . ?
V1 N3 2.4753(19) 8_755 ?
O1 C1 1.293(3) . ?
O2 C9 1.332(3) . ?
O4 C14 1.418(3) . ?
N2 N1 1.398(3) . ?
N2 C7 1.289(3) . ?
N1 C1 1.309(3) . ?
N3 C5 1.344(3) . ?
N3 C4 1.341(3) . ?
C2 C1 1.486(3) . ?
C2 C6 1.397(3) . ?
C2 C3 1.389(3) . ?
C6 H6 0.9500 . ?
C6 C5 1.378(3) . ?
C7 H7 0.9500 . ?
C7 C8 1.442(3) . ?
C8 C9 1.412(3) . ?
C8 C13 1.406(3) . ?
C5 H5 0.9500 . ?
C9 C10 1.402(3) . ?
C3 H3 0.9500 . ?
C3 C4 1.388(3) . ?
C4 H4 0.9500 . ?
C13 H13 0.9500 . ?
C13 C12 1.379(4) . ?
C10 H10 0.9500 . ?
C10 C11 1.383(4) . ?
C11 H11 0.9500 . ?
C11 C12 1.386(4) . ?
C12 H12 0.9500 . ?
C14 H14A 0.9900 . ?
C14 H14B 0.9900 . ?
C14 C15 1.505(6) . ?
C16 H16A 0.9900 . ?
C16 H16B 0.9900 . ?
C16 C17 1.477(5) . ?
C16 C15 1.524(5) . ?
C17 H17A 0.9800 . ?
C17 H17B 0.9800 . ?
C17 H17C 0.9800 . ?
C15 H15A 0.9900 . ?
C15 H15B 0.9900 . ?

loop_
_geom_torsion_atom_site_label_1
_geom_torsion_atom_site_label_2
_geom_torsion_atom_site_label_3
_geom_torsion_atom_site_label_4
_geom_torsion
_geom_torsion_site_symmetry_1
_geom_torsion_site_symmetry_2
_geom_torsion_site_symmetry_3
_geom_torsion_site_symmetry_4
_geom_torsion_publ_flag
V1 O1 C1 N1 -0.7(3) . . . . ?
V1 O1 C1 C2 -178.92(14) . . . . ?
V1 O2 C9 C8 26.5(3) . . . . ?
V1 O2 C9 C10 -156.96(19) . . . . ?
V1 O4 C14 C15 -142.6(3) . . . . ?
V1 N2 N1 C1 1.6(2) . . . . ?
V1 N2 C7 C8 -4.8(3) . . . . ?
V1 N3 C5 C6 -178.74(17) 8_765 . . . ?
V1 N3 C4 C3 -179.61(19) 8_765 . . . ?
O1 V1 O2 C9 -66.5(3) . . . . ?
O1 V1 O4 C14 71.6(2) . . . . ?
O2 V1 O4 C14 -131.2(2) . . . . ?
O2 C9 C10 C11 -175.2(2) . . . . ?
O4 V1 O2 C9 171.9(2) . . . . ?
O4 C14 C15 C16 169.8(3) . . . . ?
N2 V1 O2 C9 -28.6(2) . . . . ?
N2 V1 O4 C14 117.2(3) . . . . ?
N2 N1 C1 O1 -0.6(3) . . . . ?
N2 N1 C1 C2 177.55(17) . . . . ?
N2 C7 C8 C9 -6.7(3) . . . . ?
N2 C7 C8 C13 176.7(2) . . . . ?
N1 N2 C7 C8 176.66(19) . . . . ?
O3 V1 O2 C9 64.7(2) . . . . ?
O3 V1 O4 C14 -25.9(3) . . . . ?
N3 V1 O2 C9 -108.7(2) 8_755 . . . ?
N3 V1 O4 C14 150.0(2) 8_755 . . . ?
C2 C6 C5 N3 -1.4(4) . . . . ?
C2 C3 C4 N3 -1.8(4) . . . . ?
C1 C2 C6 C5 -177.5(2) . . . . ?
C1 C2 C3 C4 179.0(2) . . . . ?
C6 C2 C1 O1 160.0(2) . . . . ?
C6 C2 C1 N1 -18.3(3) . . . . ?
C6 C2 C3 C4 1.6(3) . . . . ?
C7 N2 N1 C1 -179.75(19) . . . . ?
C7 C8 C9 O2 -1.8(3) . . . . ?
C7 C8 C9 C10 -178.3(2) . . . . ?
C7 C8 C13 C12 177.8(2) . . . . ?
C8 C9 C10 C11 1.5(4) . . . . ?
C8 C13 C12 C11 -0.1(4) . . . . ?
C5 N3 C4 C3 0.3(4) . . . . ?
C9 C8 C13 C12 1.1(4) . . . . ?
C9 C10 C11 C12 -0.6(4) . . . . ?
C3 C2 C1 O1 -17.3(3) . . . . ?
C3 C2 C1 N1 164.4(2) . . . . ?
C3 C2 C6 C5 -0.1(3) . . . . ?
C4 N3 C5 C6 1.3(4) . . . . ?
C13 C8 C9 O2 174.8(2) . . . . ?
C13 C8 C9 C10 -1.7(3) . . . . ?
C10 C11 C12 C13 -0.1(4) . . . . ?
C17 C16 C15 C14 170.5(3) . . . . ?
